data_4082678
loop_
_publ_author_name
'Seven, \"Omer'
'Bolte, Michael'
'Lerner, Hans-Wolfram'
'Wagner, Matthias'

_publ_section_title
;
 High-Yield Syntheses and Reactivity Studies of 1,2-Diborylated and
 1,2,4,5-Tetraborylated Benzenes
;
_journal_issue 5
_journal_name_full Organometallics
_journal_page_first 1291
_journal_paper_doi 10.1021/om500104w
_journal_volume 33
_journal_year 2014
_chemical_formula_moiety 'C18 H26 B2 Br2 O4'
_chemical_formula_sum 'C18 H26 B2 Br2 O4'
_chemical_formula_weight 487.83
_chemical_name_systematic ?
_space_group_IT_number 14
_symmetry_cell_setting monoclinic
_symmetry_space_group_name_Hall '-P 2yn'
_symmetry_space_group_name_H-M 'P 1 21/n 1'
_atom_sites_solution_hydrogens geom
_atom_sites_solution_primary direct
_atom_sites_solution_secondary difmap
_audit_creation_method SHELXL-97
_cell_angle_alpha 90.00
_cell_angle_beta 103.828(7)
_cell_angle_gamma 90.00
_cell_formula_units_Z 2
_cell_length_a 7.2672(6)
_cell_length_b 10.1847(5)
_cell_length_c 14.9040(13)
_cell_measurement_reflns_used 11148
_cell_measurement_temperature 173(2)
_cell_measurement_theta_max 26.5
_cell_measurement_theta_min 3.5
_cell_volume 1071.14(14)
_computing_cell_refinement 'X-Area (Stoe & Cie, 2001)'
_computing_data_collection 'X-Area (Stoe & Cie, 2001)'
_computing_data_reduction 'X-Area (Stoe & Cie, 2001)'
_computing_molecular_graphics 'XP (Sheldrick, 2008)'
_computing_publication_material SHELXL97
_computing_structure_refinement 'SHELXL97 (Sheldrick, 2008) '
_computing_structure_solution 'SHELXS97 (Sheldrick, 2008) '
_diffrn_ambient_temperature 173(2)
_diffrn_measured_fraction_theta_full 0.998
_diffrn_measured_fraction_theta_max 0.998
_diffrn_measurement_device_type 'STOE IPDS II two-circle-diffractometer'
_diffrn_measurement_method \w
_diffrn_radiation_monochromator graphite
_diffrn_radiation_source 'fine-focus sealed tube'
_diffrn_radiation_type MoK\a
_diffrn_radiation_wavelength 0.71073
_diffrn_reflns_av_R_equivalents 0.0737
_diffrn_reflns_av_sigmaI/netI 0.0377
_diffrn_reflns_limit_h_max 8
_diffrn_reflns_limit_h_min -8
_diffrn_reflns_limit_k_max 11
_diffrn_reflns_limit_k_min -12
_diffrn_reflns_limit_l_max 17
_diffrn_reflns_limit_l_min -17
_diffrn_reflns_number 10795
_diffrn_reflns_theta_full 25.00
_diffrn_reflns_theta_max 25.01
_diffrn_reflns_theta_min 3.45
_diffrn_standards_number 0
_exptl_absorpt_coefficient_mu 3.803
_exptl_absorpt_correction_T_max 0.3259
_exptl_absorpt_correction_T_min 0.2737
_exptl_absorpt_correction_type multi-scan
_exptl_absorpt_process_details 'MULABS (Spek, 2003; Blessing, 1995)'
_exptl_crystal_colour colourless
_exptl_crystal_density_diffrn 1.513
_exptl_crystal_density_method 'not measured'
_exptl_crystal_description block
_exptl_crystal_F_000 492
_exptl_crystal_size_max 0.46
_exptl_crystal_size_mid 0.44
_exptl_crystal_size_min 0.38
_refine_diff_density_max 0.853
_refine_diff_density_min -0.690
_refine_diff_density_rms 0.105
_refine_ls_extinction_method none
_refine_ls_goodness_of_fit_ref 1.049
_refine_ls_hydrogen_treatment constr
_refine_ls_matrix_type full
_refine_ls_number_parameters 118
_refine_ls_number_reflns 1891
_refine_ls_number_restraints 0
_refine_ls_restrained_S_all 1.049
_refine_ls_R_factor_all 0.0558
_refine_ls_R_factor_gt 0.0502
_refine_ls_shift/su_max 0.000
_refine_ls_shift/su_mean 0.000
_refine_ls_structure_factor_coef Fsqd
_refine_ls_weighting_details 'calc w=1/[\s^2^(Fo^2^)+(0.0652P)^2^+3.7804P] where P=(Fo^2^+2Fc^2^)/3'
_refine_ls_weighting_scheme calc
_refine_ls_wR_factor_gt 0.1318
_refine_ls_wR_factor_ref 0.1361
_reflns_number_gt 1695
_reflns_number_total 1891
_reflns_threshold_expression I>2\s(I)
_cod_data_source_file om500104w_si_001.cif
_cod_data_source_block wa1270
_cod_depositor_comments
;
The following automatic conversions were performed:

'_symmetry_cell_setting' value 'Monoclinic' changed to 'monoclinic'
according to
/usr/data/users/saulius/crontab/automatic-downloads/current/ACS/lib/dictionaries/cif_core.dic
dictionary named 'cif_core.dic' version 2.4.2 from 2011-04-26.

Automatic conversion script
Id: cif_fix_values 2281 2013-09-26 08:29:07Z andrius 
;
_cod_original_sg_symbol_H-M P21/n
_cod_database_code 4082678

loop_
_symmetry_equiv_pos_as_xyz
'x, y, z'
'-x+1/2, y+1/2, -z+1/2'
'-x, -y, -z'
'x-1/2, -y-1/2, z-1/2'

loop_
_atom_site_label
_atom_site_type_symbol
_atom_site_fract_x
_atom_site_fract_y
_atom_site_fract_z
_atom_site_U_iso_or_equiv
_atom_site_adp_type
_atom_site_occupancy
_atom_site_symmetry_multiplicity
_atom_site_calc_flag
_atom_site_refinement_flags
Br1 Br 0.12594(7) 1.18796(5) 0.45886(4) 0.0422(2) Uani 1 1 d .
B1 B 0.4728(7) 0.7558(5) 0.6081(3) 0.0283(10) Uani 1 1 d .
C1 C 0.3489(6) 1.0840(4) 0.4829(3) 0.0264(9) Uani 1 1 d .
C2 C 0.3434(6) 0.9702(4) 0.5322(3) 0.0281(9) Uani 1 1 d .
H2 H 0.2336 0.9513 0.5540 0.034 Uiso 1 1 calc R
C3 C 0.4950(6) 0.8819(4) 0.5511(3) 0.0257(9) Uani 1 1 d .
O12 O 0.5975(8) 0.6589(4) 0.6312(4) 0.0817(18) Uani 1 1 d .
C13 C 0.5253(13) 0.5727(9) 0.6946(8) 0.107(4) Uani 1 1 d .
C14 C 0.3311(11) 0.6049(7) 0.6798(6) 0.071(2) Uani 1 1 d .
O15 O 0.3175(6) 0.7372(4) 0.6398(4) 0.0650(14) Uani 1 1 d .
C16 C 0.6044(14) 0.4438(8) 0.6939(8) 0.109(4) Uani 1 1 d .
H16A H 0.7430 0.4497 0.7094 0.163 Uiso 1 1 calc R
H16B H 0.5602 0.4051 0.6323 0.163 Uiso 1 1 calc R
H16C H 0.5640 0.3886 0.7395 0.163 Uiso 1 1 calc R
C17 C 0.5997(17) 0.6419(9) 0.8026(5) 0.109(4) Uani 1 1 d .
H17A H 0.7366 0.6290 0.8253 0.163 Uiso 1 1 calc R
H17B H 0.5336 0.6000 0.8452 0.163 Uiso 1 1 calc R
H17C H 0.5713 0.7361 0.7989 0.163 Uiso 1 1 calc R
C18 C 0.2336(16) 0.5084(8) 0.5895(7) 0.114(4) Uani 1 1 d .
H18A H 0.0963 0.5229 0.5720 0.171 Uiso 1 1 calc R
H18B H 0.2594 0.4162 0.6067 0.171 Uiso 1 1 calc R
H18C H 0.2881 0.5299 0.5372 0.171 Uiso 1 1 calc R
C19 C 0.2106(11) 0.5965(8) 0.7462(5) 0.071(2) Uani 1 1 d .
H19A H 0.0806 0.6216 0.7156 0.107 Uiso 1 1 calc R
H19B H 0.2595 0.6560 0.7981 0.107 Uiso 1 1 calc R
H19C H 0.2117 0.5063 0.7692 0.107 Uiso 1 1 calc R

loop_
_atom_site_aniso_label
_atom_site_aniso_U_11
_atom_site_aniso_U_22
_atom_site_aniso_U_33
_atom_site_aniso_U_23
_atom_site_aniso_U_13
_atom_site_aniso_U_12
Br1 0.0373(3) 0.0349(3) 0.0564(4) 0.0092(2) 0.0154(2) 0.0053(2)
B1 0.032(3) 0.027(3) 0.026(2) 0.003(2) 0.006(2) -0.004(2)
C1 0.029(2) 0.025(2) 0.024(2) 0.0009(17) 0.0051(17) 0.0014(17)
C2 0.028(2) 0.031(2) 0.026(2) 0.0027(17) 0.0087(17) -0.0066(18)
C3 0.031(2) 0.025(2) 0.0213(19) -0.0011(16) 0.0058(16) -0.0055(17)
O12 0.086(3) 0.046(2) 0.139(5) 0.056(3) 0.078(4) 0.027(2)
C13 0.098(6) 0.066(5) 0.184(10) 0.087(6) 0.086(7) 0.029(5)
C14 0.085(5) 0.044(3) 0.103(5) 0.043(4) 0.057(4) 0.016(3)
O15 0.062(3) 0.048(2) 0.100(4) 0.048(2) 0.048(3) 0.019(2)
C16 0.126(8) 0.050(4) 0.181(10) 0.062(6) 0.099(8) 0.043(5)
C17 0.169(10) 0.091(6) 0.043(4) 0.026(4) -0.021(5) -0.055(7)
C18 0.151(9) 0.063(5) 0.097(7) 0.008(5) -0.031(6) -0.057(6)
C19 0.081(5) 0.066(4) 0.077(5) 0.029(4) 0.041(4) 0.002(4)

loop_
_atom_type_symbol
_atom_type_description
_atom_type_scat_dispersion_real
_atom_type_scat_dispersion_imag
_atom_type_scat_source
C C 0.0033 0.0016 'International Tables Vol C Tables 4.2.6.8 and 6.1.1.4'
H H 0.0000 0.0000 'International Tables Vol C Tables 4.2.6.8 and 6.1.1.4'
B B 0.0013 0.0007 'International Tables Vol C Tables 4.2.6.8 and 6.1.1.4'
Br Br -0.2901 2.4595 'International Tables Vol C Tables 4.2.6.8 and 6.1.1.4'
O O 0.0106 0.0060 'International Tables Vol C Tables 4.2.6.8 and 6.1.1.4'

loop_
_geom_angle_atom_site_label_1
_geom_angle_atom_site_label_2
_geom_angle_atom_site_label_3
_geom_angle
_geom_angle_site_symmetry_1
_geom_angle_site_symmetry_3
O12 B1 O15 112.6(4) . .
O12 B1 C3 126.6(4) . .
O15 B1 C3 120.8(4) . .
C2 C1 C3 122.3(4) . 3_676
C2 C1 Br1 115.9(3) . .
C3 C1 Br1 121.7(3) 3_676 .
C1 C2 C3 121.8(4) . .
C1 C2 H2 119.1 . .
C3 C2 H2 119.1 . .
C1 C3 C2 116.0(4) 3_676 .
C1 C3 B1 126.8(4) 3_676 .
C2 C3 B1 117.2(4) . .
B1 O12 C13 106.5(5) . .
C14 C13 C16 126.7(9) . .
C14 C13 O12 104.8(6) . .
C16 C13 O12 109.6(7) . .
C14 C13 C17 97.5(8) . .
C16 C13 C17 110.2(9) . .
O12 C13 C17 106.0(7) . .
C13 C14 O15 104.2(5) . .
C13 C14 C19 127.8(7) . .
O15 C14 C19 109.5(6) . .
C13 C14 C18 101.7(8) . .
O15 C14 C18 103.7(6) . .
C19 C14 C18 107.4(7) . .
B1 O15 C14 107.1(4) . .
C13 C16 H16A 109.5 . .
C13 C16 H16B 109.5 . .
H16A C16 H16B 109.5 . .
C13 C16 H16C 109.5 . .
H16A C16 H16C 109.5 . .
H16B C16 H16C 109.5 . .
C13 C17 H17A 109.5 . .
C13 C17 H17B 109.5 . .
H17A C17 H17B 109.5 . .
C13 C17 H17C 109.5 . .
H17A C17 H17C 109.5 . .
H17B C17 H17C 109.5 . .
C14 C18 H18A 109.5 . .
C14 C18 H18B 109.5 . .
H18A C18 H18B 109.5 . .
C14 C18 H18C 109.5 . .
H18A C18 H18C 109.5 . .
H18B C18 H18C 109.5 . .
C14 C19 H19A 109.5 . .
C14 C19 H19B 109.5 . .
H19A C19 H19B 109.5 . .
C14 C19 H19C 109.5 . .
H19A C19 H19C 109.5 . .
H19B C19 H19C 109.5 . .

loop_
_geom_bond_atom_site_label_1
_geom_bond_atom_site_label_2
_geom_bond_distance
_geom_bond_site_symmetry_2
Br1 C1 1.897(4) .
B1 O12 1.329(7) .
B1 O15 1.337(7) .
B1 C3 1.569(6) .
C1 C2 1.378(6) .
C1 C3 1.392(6) 3_676
C2 C3 1.398(7) .
C2 H2 0.9500 .
C3 C1 1.392(6) 3_676
O12 C13 1.476(8) .
C13 C14 1.414(11) .
C13 C16 1.434(11) .
C13 C17 1.722(15) .
C14 O15 1.467(7) .
C14 C19 1.472(9) .
C14 C18 1.680(12) .
C16 H16A 0.9800 .
C16 H16B 0.9800 .
C16 H16C 0.9800 .
C17 H17A 0.9800 .
C17 H17B 0.9800 .
C17 H17C 0.9800 .
C18 H18A 0.9800 .
C18 H18B 0.9800 .
C18 H18C 0.9800 .
C19 H19A 0.9800 .
C19 H19B 0.9800 .
C19 H19C 0.9800 .

loop_
_geom_torsion_atom_site_label_1
_geom_torsion_atom_site_label_2
_geom_torsion_atom_site_label_3
_geom_torsion_atom_site_label_4
_geom_torsion
_geom_torsion_site_symmetry_1
_geom_torsion_site_symmetry_4
C3 C1 C2 C3 0.0(7) 3_676 .
Br1 C1 C2 C3 177.1(3) . .
C1 C2 C3 C1 0.0(7) . 3_676
C1 C2 C3 B1 179.8(4) . .
O12 B1 C3 C1 -2.0(8) . 3_676
O15 B1 C3 C1 177.4(5) . 3_676
O12 B1 C3 C2 178.2(6) . .
O15 B1 C3 C2 -2.4(7) . .
O15 B1 O12 C13 -7.0(9) . .
C3 B1 O12 C13 172.5(7) . .
B1 O12 C13 C14 18.5(10) . .
B1 O12 C13 C16 157.2(9) . .
B1 O12 C13 C17 -83.9(8) . .
C16 C13 C14 O15 -151.0(10) . .
O12 C13 C14 O15 -21.9(10) . .
C17 C13 C14 O15 86.9(6) . .
C16 C13 C14 C19 79.9(15) . .
O12 C13 C14 C19 -151.0(8) . .
C17 C13 C14 C19 -42.3(10) . .
C16 C13 C14 C18 -43.4(12) . .
O12 C13 C14 C18 85.7(8) . .
C17 C13 C14 C18 -165.5(5) . .
O12 B1 O15 C14 -7.1(8) . .
C3 B1 O15 C14 173.4(5) . .
C13 C14 O15 B1 18.5(9) . .
C19 C14 O15 B1 158.0(6) . .
C18 C14 O15 B1 -87.6(7) . .
